data_7056783
loop_
_publ_author_name
'Jagtap, Rohidas M.'
'Thorat, Shridhar H.'
'Gonnade, Rajesh G.'
'Khan, Ayesha A.'
'Pardeshi, Satish K.'

_publ_section_title
;
 X-ray crystal structures and anti-breast cancer property of
 3-tert-butoxycarbonyl-2-arylthiazolidine-4-carboxylic acids
;
_journal_issue 2
_journal_name_full 'New Journal of Chemistry'
_journal_page_first 1078
_journal_paper_doi 10.1039/C7NJ02961F
_journal_volume 42
_journal_year 2018
_chemical_absolute_configuration syn
_chemical_formula_moiety 'C15 H18 N2 O6 S'
_chemical_formula_sum 'C15 H18 N2 O6 S'
_chemical_formula_weight 354.37
_space_group_crystal_system monoclinic
_space_group_IT_number 4
_space_group_name_Hall 'P 2yb'
_space_group_name_H-M_alt 'P 1 21 1'
_symmetry_space_group_name_Hall 'P 2yb'
_symmetry_space_group_name_H-M 'P 1 21 1'
_atom_sites_solution_hydrogens geom
_audit_creation_method SHELXL-2014/7
_audit_update_record
;
2017-11-16 deposited with the CCDC.
2017-12-05 downloaded from the CCDC.
;
_cell_angle_alpha 90
_cell_angle_beta 90.4180(10)
_cell_angle_gamma 90
_cell_formula_units_Z 2
_cell_length_a 10.0776(4)
_cell_length_b 6.3731(3)
_cell_length_c 13.2240(6)
_cell_measurement_reflns_used 9951
_cell_measurement_temperature 100(2)
_cell_measurement_theta_max 39.99
_cell_measurement_theta_min 3.78
_cell_volume 849.30(6)
_computing_cell_refinement 'Bruker SAINT'
_computing_data_collection 'Bruker APEX2'
_computing_data_reduction 'Bruker SAINT'
_computing_molecular_graphics 'Bruker SHELXTL'
_computing_publication_material 'Bruker SHELXTL'
_computing_structure_refinement 'SHELXL-2014 (Sheldrick 2014)'
_computing_structure_solution 'SHELXS-97 (Sheldrick 2008)'
_diffrn_ambient_temperature 100(2)
_diffrn_measured_fraction_theta_full 0.874
_diffrn_measured_fraction_theta_max 0.919
_diffrn_measurement_device_type 'Bruker APEX-II CCD'
_diffrn_measurement_method '\f and \w scans'
_diffrn_radiation_type MoK\a
_diffrn_radiation_wavelength 0.71073
_diffrn_reflns_av_R_equivalents 0.0197
_diffrn_reflns_av_unetI/netI 0.0199
_diffrn_reflns_Laue_measured_fraction_full 0.874
_diffrn_reflns_Laue_measured_fraction_max 0.919
_diffrn_reflns_limit_h_max 17
_diffrn_reflns_limit_h_min -16
_diffrn_reflns_limit_k_max 11
_diffrn_reflns_limit_k_min -11
_diffrn_reflns_limit_l_max 23
_diffrn_reflns_limit_l_min -20
_diffrn_reflns_number 34554
_diffrn_reflns_point_group_measured_fraction_full 0.869
_diffrn_reflns_point_group_measured_fraction_max 0.896
_diffrn_reflns_theta_full 25.242
_diffrn_reflns_theta_max 40.150
_diffrn_reflns_theta_min 6.073
_exptl_absorpt_coefficient_mu 0.224
_exptl_absorpt_correction_T_max 0.940
_exptl_absorpt_correction_T_min 0.924
_exptl_absorpt_correction_type multi-scan
_exptl_absorpt_process_details SADABS,(BRUKER,2016)
_exptl_crystal_colour COLOURLESS
_exptl_crystal_density_diffrn 1.386
_exptl_crystal_description BLOCK
_exptl_crystal_F_000 372
_exptl_crystal_size_max 0.360
_exptl_crystal_size_mid 0.300
_exptl_crystal_size_min 0.280
_refine_diff_density_max 0.313
_refine_diff_density_min -0.328
_refine_diff_density_rms 0.036
_refine_ls_abs_structure_details
;
 Flack x determined using 4224 quotients [(I+)-(I-)]/[(I+)+(I-)]
 (Parsons, Flack and Wagner, Acta Cryst. B69 (2013) 249-259).
;
_refine_ls_abs_structure_Flack 0.024(6)
_refine_ls_extinction_method none
_refine_ls_goodness_of_fit_ref 1.010
_refine_ls_hydrogen_treatment constr
_refine_ls_matrix_type full
_refine_ls_number_parameters 221
_refine_ls_number_reflns 9531
_refine_ls_number_restraints 1
_refine_ls_restrained_S_all 1.010
_refine_ls_R_factor_all 0.0239
_refine_ls_R_factor_gt 0.0237
_refine_ls_shift/su_max 0.001
_refine_ls_shift/su_mean 0.000
_refine_ls_structure_factor_coef Fsqd
_refine_ls_weighting_details 'w=1/[\s^2^(Fo^2^)+(0.0343P)^2^+0.0869P] where P=(Fo^2^+2Fc^2^)/3'
_refine_ls_weighting_scheme calc
_refine_ls_wR_factor_gt 0.0646
_refine_ls_wR_factor_ref 0.0648
_reflns_Friedel_coverage 0.830
_reflns_Friedel_fraction_full 0.862
_reflns_Friedel_fraction_max 0.868
_reflns_number_gt 9415
_reflns_number_total 9531
_reflns_threshold_expression 'I > 2\s(I)'
_cod_data_source_file c7nj02961f2.cif
_cod_data_source_block mo_BJ16B_0m
_cod_depositor_comments
;
The following automatic conversions were performed:

'_chemical_absolute_configuration' value 'SYN' changed to 'syn'
according to
/home/data/users/saulius/crontab/automatic-downloads/rss-feeds/RSC/lib/dictionaries/cif_core.dic
dictionary named 'cif_core.dic' version 2.4.2 from 2011-04-26.

'_exptl_absorpt_correction_type' value 'MULTI-SCAN' changed to
'multi-scan' according to
/home/data/users/saulius/crontab/automatic-downloads/rss-feeds/RSC/lib/dictionaries/cif_core.dic
dictionary named 'cif_core.dic' version 2.4.2 from 2011-04-26.

Automatic conversion script
Id: cif_fix_values 4973 2017-02-22 13:04:09Z antanas 

 Adding full bibliography for 7056781--7056785.cif.
;
_cod_database_code 7056783
_shelx_shelxl_version_number 2014/7
_shelx_space_group_comment
;
The symmetry employed for this shelxl refinement is uniquely defined
by the following loop, which should always be used as a source of
symmetry information in preference to the above space-group names.
They are only intended as comments.
;
_shelx_estimated_absorpt_t_min 0.924
_shelx_estimated_absorpt_t_max 0.940

loop_
_space_group_symop_operation_xyz
'x, y, z'
'-x, y+1/2, -z'

loop_
_atom_site_label
_atom_site_type_symbol
_atom_site_fract_x
_atom_site_fract_y
_atom_site_fract_z
_atom_site_U_iso_or_equiv
_atom_site_adp_type
_atom_site_occupancy
_atom_site_site_symmetry_order
_atom_site_calc_flag
_atom_site_refinement_flags_posn
_atom_site_refinement_flags_adp
S1 S 0.71759(2) 0.62337(4) 0.12998(2) 0.02062(5) Uani 1 1 d . .
O1 O 0.41181(6) 0.14438(9) 0.25327(4) 0.01692(9) Uani 1 1 d . .
H1 H 0.3870 0.0208 0.2646 0.025 Uiso 1 1 calc R U
O2 O 0.44744(8) 0.01629(10) 0.09834(5) 0.02338(12) Uani 1 1 d . .
O3 O 0.33932(5) 0.75069(8) 0.28455(4) 0.01373(8) Uani 1 1 d . .
O4 O 0.27390(5) 0.51247(9) 0.16579(4) 0.01429(8) Uani 1 1 d . .
O5 O 0.77361(9) 0.98206(14) 0.26237(9) 0.0395(2) Uani 1 1 d . .
O6 O 0.92787(10) 0.97576(18) 0.37447(8) 0.0409(2) Uani 1 1 d . .
N1 N 0.48665(5) 0.53679(9) 0.20469(4) 0.01161(8) Uani 1 1 d . .
N2 N 0.82589(7) 0.90541(11) 0.33744(6) 0.01979(11) Uani 1 1 d . .
C1 C 0.60165(6) 0.66403(10) 0.23375(5) 0.01395(10) Uani 1 1 d . .
H1A H 0.5747 0.8150 0.2348 0.017 Uiso 1 1 calc R U
C2 C 0.50754(6) 0.37327(10) 0.12876(5) 0.01291(9) Uani 1 1 d . .
H2 H 0.4658 0.4189 0.0635 0.015 Uiso 1 1 calc R U
C3 C 0.65804(7) 0.35748(14) 0.11446(6) 0.01942(12) Uani 1 1 d . .
H3A H 0.6792 0.3034 0.0463 0.023 Uiso 1 1 calc R U
H3B H 0.6983 0.2634 0.1658 0.023 Uiso 1 1 calc R U
C4 C 0.45119(7) 0.16043(10) 0.15799(5) 0.01363(9) Uani 1 1 d . .
C5 C 0.36310(5) 0.61172(10) 0.22262(4) 0.01092(8) Uani 1 1 d . .
C6 C 0.12979(6) 0.54749(12) 0.17689(6) 0.01578(10) Uani 1 1 d . .
C7 C 0.09592(8) 0.77701(13) 0.15700(7) 0.02067(13) Uani 1 1 d . .
H7A H 0.1279 0.8631 0.2136 0.031 Uiso 1 1 calc R U
H7B H -0.0005 0.7926 0.1502 0.031 Uiso 1 1 calc R U
H7C H 0.1386 0.8230 0.0944 0.031 Uiso 1 1 calc R U
C8 C 0.08616(9) 0.47218(15) 0.28018(7) 0.02363(14) Uani 1 1 d . .
H8A H 0.1213 0.3310 0.2925 0.035 Uiso 1 1 calc R U
H8B H -0.0110 0.4687 0.2826 0.035 Uiso 1 1 calc R U
H8C H 0.1200 0.5681 0.3322 0.035 Uiso 1 1 calc R U
C9 C 0.07404(9) 0.40815(19) 0.09339(9) 0.0297(2) Uani 1 1 d . .
H9A H 0.1079 0.4552 0.0279 0.045 Uiso 1 1 calc R U
H9B H -0.0231 0.4169 0.0931 0.045 Uiso 1 1 calc R U
H9C H 0.1013 0.2626 0.1054 0.045 Uiso 1 1 calc R U
C10 C 0.66167(6) 0.60723(11) 0.33608(5) 0.01378(9) Uani 1 1 d . .
C11 C 0.76701(7) 0.71638(12) 0.38284(6) 0.01549(10) Uani 1 1 d . .
C12 C 0.82299(8) 0.65411(15) 0.47455(6) 0.02123(13) Uani 1 1 d . .
H12 H 0.8951 0.7304 0.5030 0.025 Uiso 1 1 calc R U
C13 C 0.77276(10) 0.48006(18) 0.52406(7) 0.02601(16) Uani 1 1 d . .
H13 H 0.8103 0.4356 0.5866 0.031 Uiso 1 1 calc R U
C14 C 0.66691(10) 0.37125(16) 0.48132(7) 0.02484(16) Uani 1 1 d . .
H14 H 0.6309 0.2533 0.5155 0.030 Uiso 1 1 calc R U
C15 C 0.61310(8) 0.43365(12) 0.38883(6) 0.01870(12) Uani 1 1 d . .
H15 H 0.5413 0.3560 0.3607 0.022 Uiso 1 1 calc R U

loop_
_atom_site_aniso_label
_atom_site_aniso_U_11
_atom_site_aniso_U_22
_atom_site_aniso_U_33
_atom_site_aniso_U_23
_atom_site_aniso_U_13
_atom_site_aniso_U_12
S1 0.01122(6) 0.03287(10) 0.01776(7) 0.01113(7) 0.00053(5) -0.00321(6)
O1 0.0270(2) 0.01192(17) 0.01193(18) -0.00140(15) 0.00449(16) -0.00391(17)
O2 0.0412(4) 0.0159(2) 0.0131(2) -0.00408(17) 0.0008(2) 0.0046(2)
O3 0.01473(18) 0.01156(16) 0.01491(19) -0.00309(14) 0.00095(14) -0.00123(14)
O4 0.00891(16) 0.01681(19) 0.0171(2) -0.00593(16) -0.00140(14) 0.00074(14)
O5 0.0292(3) 0.0303(3) 0.0585(6) 0.0267(4) -0.0241(4) -0.0148(3)
O6 0.0348(4) 0.0477(5) 0.0398(4) 0.0132(4) -0.0179(3) -0.0277(4)
N1 0.00876(17) 0.01195(18) 0.0141(2) 0.00102(15) -0.00036(14) 0.00019(14)
N2 0.0149(2) 0.0185(2) 0.0259(3) 0.0018(2) -0.0037(2) -0.00423(19)
C1 0.0100(2) 0.0144(2) 0.0174(2) 0.00543(18) -0.00269(17) -0.00172(17)
C2 0.0129(2) 0.0147(2) 0.0111(2) 0.00236(17) 0.00187(16) 0.00334(17)
C3 0.0137(2) 0.0266(3) 0.0180(3) 0.0058(2) 0.0043(2) 0.0067(2)
C4 0.0180(2) 0.0124(2) 0.0105(2) -0.00027(17) 0.00030(17) 0.00370(18)
C5 0.00997(18) 0.01061(19) 0.0122(2) 0.00003(17) -0.00025(14) -0.00064(16)
C6 0.0092(2) 0.0179(2) 0.0202(3) -0.0045(2) -0.00079(18) 0.00030(18)
C7 0.0151(3) 0.0220(3) 0.0249(3) 0.0009(2) -0.0018(2) 0.0051(2)
C8 0.0194(3) 0.0231(3) 0.0286(4) 0.0013(3) 0.0074(3) -0.0033(3)
C9 0.0155(3) 0.0365(5) 0.0370(5) -0.0192(4) -0.0074(3) -0.0001(3)
C10 0.0122(2) 0.0143(2) 0.0149(2) 0.00195(19) -0.00209(16) -0.00066(18)
C11 0.0127(2) 0.0171(2) 0.0166(2) 0.0005(2) -0.00180(18) -0.00185(19)
C12 0.0182(3) 0.0301(4) 0.0154(3) 0.0010(2) -0.0040(2) -0.0051(3)
C13 0.0259(4) 0.0368(4) 0.0152(3) 0.0066(3) -0.0069(3) -0.0076(3)
C14 0.0297(4) 0.0287(4) 0.0161(3) 0.0084(3) -0.0063(3) -0.0095(3)
C15 0.0216(3) 0.0194(3) 0.0150(3) 0.0049(2) -0.0047(2) -0.0059(2)

loop_
_atom_type_symbol
_atom_type_description
_atom_type_scat_dispersion_real
_atom_type_scat_dispersion_imag
_atom_type_scat_source
C C 0.0033 0.0016 'International Tables Vol C Tables 4.2.6.8 and 6.1.1.4'
H H 0.0000 0.0000 'International Tables Vol C Tables 4.2.6.8 and 6.1.1.4'
N N 0.0061 0.0033 'International Tables Vol C Tables 4.2.6.8 and 6.1.1.4'
O O 0.0106 0.0060 'International Tables Vol C Tables 4.2.6.8 and 6.1.1.4'
S S 0.1246 0.1234 'International Tables Vol C Tables 4.2.6.8 and 6.1.1.4'

loop_
_geom_angle_atom_site_label_1
_geom_angle_atom_site_label_2
_geom_angle_atom_site_label_3
_geom_angle
C3 S1 C1 90.26(3)
C4 O1 H1 109.5
C5 O4 C6 122.25(5)
C5 N1 C2 120.50(5)
C5 N1 C1 119.03(5)
C2 N1 C1 117.20(5)
O6 N2 O5 122.39(8)
O6 N2 C11 118.52(7)
O5 N2 C11 119.04(7)
N1 C1 C10 114.24(5)
N1 C1 S1 103.51(5)
C10 C1 S1 112.45(4)
N1 C1 H1A 108.8
C10 C1 H1A 108.8
S1 C1 H1A 108.8
N1 C2 C4 113.88(5)
N1 C2 C3 106.19(6)
C4 C2 C3 110.13(6)
N1 C2 H2 108.8
C4 C2 H2 108.8
C3 C2 H2 108.8
C2 C3 S1 104.61(5)
C2 C3 H3A 110.8
S1 C3 H3A 110.8
C2 C3 H3B 110.8
S1 C3 H3B 110.8
H3A C3 H3B 108.9
O2 C4 O1 123.47(7)
O2 C4 C2 121.37(6)
O1 C4 C2 115.12(6)
O3 C5 O4 125.80(5)
O3 C5 N1 123.58(6)
O4 C5 N1 110.61(5)
O4 C6 C8 109.47(6)
O4 C6 C9 101.41(6)
C8 C6 C9 111.17(8)
O4 C6 C7 110.29(6)
C8 C6 C7 113.15(7)
C9 C6 C7 110.72(8)
C6 C7 H7A 109.5
C6 C7 H7B 109.5
H7A C7 H7B 109.5
C6 C7 H7C 109.5
H7A C7 H7C 109.5
H7B C7 H7C 109.5
C6 C8 H8A 109.5
C6 C8 H8B 109.5
H8A C8 H8B 109.5
C6 C8 H8C 109.5
H8A C8 H8C 109.5
H8B C8 H8C 109.5
C6 C9 H9A 109.5
C6 C9 H9B 109.5
H9A C9 H9B 109.5
C6 C9 H9C 109.5
H9A C9 H9C 109.5
H9B C9 H9C 109.5
C15 C10 C11 115.93(6)
C15 C10 C1 119.57(6)
C11 C10 C1 124.49(6)
C12 C11 C10 122.77(7)
C12 C11 N2 115.25(6)
C10 C11 N2 121.98(6)
C13 C12 C11 119.53(7)
C13 C12 H12 120.2
C11 C12 H12 120.2
C12 C13 C14 119.31(7)
C12 C13 H13 120.3
C14 C13 H13 120.3
C15 C14 C13 120.52(8)
C15 C14 H14 119.7
C13 C14 H14 119.7
C14 C15 C10 121.92(7)
C14 C15 H15 119.0
C10 C15 H15 119.0

loop_
_geom_bond_atom_site_label_1
_geom_bond_atom_site_label_2
_geom_bond_distance
S1 C3 1.8089(10)
S1 C1 1.8272(7)
O1 C4 1.3278(8)
O1 H1 0.8400
O2 C4 1.2112(9)
O3 C5 1.2311(8)
O4 C5 1.3277(8)
O4 C6 1.4777(8)
O5 N2 1.2224(11)
O6 N2 1.2205(10)
N1 C5 1.3561(8)
N1 C2 1.4634(9)
N1 C1 1.4635(8)
N2 C11 1.4728(10)
C1 C10 1.5220(9)
C1 H1A 1.0000
C2 C4 1.5215(10)
C2 C3 1.5331(10)
C2 H2 1.0000
C3 H3A 0.9900
C3 H3B 0.9900
C6 C8 1.5160(12)
C6 C9 1.5213(11)
C6 C7 1.5245(11)
C7 H7A 0.9800
C7 H7B 0.9800
C7 H7C 0.9800
C8 H8A 0.9800
C8 H8B 0.9800
C8 H8C 0.9800
C9 H9A 0.9800
C9 H9B 0.9800
C9 H9C 0.9800
C10 C15 1.3981(10)
C10 C11 1.4084(9)
C11 C12 1.3916(11)
C12 C13 1.3858(13)
C12 H12 0.9500
C13 C14 1.3890(13)
C13 H13 0.9500
C14 C15 1.3923(11)
C14 H14 0.9500
C15 H15 0.9500

loop_
_geom_hbond_atom_site_label_D
_geom_hbond_atom_site_label_H
_geom_hbond_atom_site_label_A
_geom_hbond_distance_DH
_geom_hbond_distance_HA
_geom_hbond_distance_DA
_geom_hbond_angle_DHA
_geom_hbond_site_symmetry_A
C9 H9B S1 0.98 2.97 3.8787(10) 154.7 1_455
C8 H8C O3 0.98 2.58 3.1081(10) 113.8 .
C7 H7A O3 0.98 2.43 2.9713(10) 114.4 .
C3 H3B O5 0.99 2.33 3.2975(11) 166.8 1_545
C2 H2 O2 1.00 2.40 3.1742(9) 133.7 2_655
C1 H1A O2 1.00 2.55 3.2590(9) 127.5 1_565
O1 H1 O3 0.84 1.81 2.6466(7) 177.2 1_545
C9 H9B S1 0.98 2.97 3.8787(10) 154.7 1_455
C8 H8C O3 0.98 2.58 3.1081(10) 113.8 .
C7 H7A O3 0.98 2.43 2.9713(10) 114.4 .
C3 H3B O5 0.99 2.33 3.2975(11) 166.8 1_545
C2 H2 O2 1.00 2.40 3.1742(9) 133.7 2_655
C1 H1A O2 1.00 2.55 3.2590(9) 127.5 1_565
O1 H1 O3 0.84 1.81 2.6466(7) 177.2 1_545
C9 H9B S1 0.98 2.97 3.8787(10) 154.7 1_455
C8 H8C O3 0.98 2.58 3.1081(10) 113.8 .
C7 H7A O3 0.98 2.43 2.9713(10) 114.4 .
C3 H3B O5 0.99 2.33 3.2975(11) 166.8 1_545
C2 H2 O2 1.00 2.40 3.1742(9) 133.7 2_655
C1 H1A O2 1.00 2.55 3.2590(9) 127.5 1_565
O1 H1 O3 0.84 1.81 2.6466(7) 177.2 1_545
C9 H9B S1 0.98 2.97 3.8787(10) 154.7 1_455
C8 H8C O3 0.98 2.58 3.1081(10) 113.8 .
C7 H7A O3 0.98 2.43 2.9713(10) 114.4 .
C3 H3B O5 0.99 2.33 3.2975(11) 166.8 1_545
C2 H2 O2 1.00 2.40 3.1742(9) 133.7 2_655
C1 H1A O2 1.00 2.55 3.2590(9) 127.5 1_565
O1 H1 O3 0.84 1.81 2.6466(7) 177.2 1_545
C9 H9B S1 0.98 2.97 3.8787(10) 154.7 1_455
C8 H8C O3 0.98 2.58 3.1081(10) 113.8 .
C7 H7A O3 0.98 2.43 2.9713(10) 114.4 .
C3 H3B O5 0.99 2.33 3.2975(11) 166.8 1_545
C2 H2 O2 1.00 2.40 3.1742(9) 133.7 2_655
C1 H1A O2 1.00 2.55 3.2590(9) 127.5 1_565
O1 H1 O3 0.84 1.81 2.6466(7) 177.2 1_545
C2 H2 O2 1.00 2.40 3.1742(9) 133.7 2_655
C3 H3B O5 0.99 2.33 3.2975(11) 166.8 1_545
C8 H8C O3 0.98 2.58 3.1081(10) 113.8 .
C7 H7A O3 0.98 2.43 2.9713(10) 114.4 .
C1 H1A O2 1.00 2.55 3.2590(9) 127.5 1_565
C9 H9B S1 0.98 2.97 3.8787(10) 154.7 1_455
O1 H1 O3 0.84 1.81 2.6466(7) 177.2 1_545
O1 H1 O3 0.84 1.81 2.6466(7) 177.2 1_545
C9 H9B S1 0.98 2.97 3.8787(10) 154.7 1_455
C1 H1A O2 1.00 2.55 3.2590(9) 127.5 1_565
C7 H7A O3 0.98 2.43 2.9713(10) 114.4 .
C8 H8C O3 0.98 2.58 3.1081(10) 113.8 .
C3 H3B O5 0.99 2.33 3.2975(11) 166.8 1_545
C2 H2 O2 1.00 2.40 3.1742(9) 133.7 2_655
O1 H1 O3 0.84 1.81 2.6466(7) 177.2 1_545
C1 H1A O2 1.00 2.55 3.2590(9) 127.5 1_565
C2 H2 O2 1.00 2.40 3.1742(9) 133.7 2_655
C3 H3B O5 0.99 2.33 3.2975(11) 166.8 1_545
C7 H7A O3 0.98 2.43 2.9713(10) 114.4 .
C8 H8C O3 0.98 2.58 3.1081(10) 113.8 .
C9 H9B S1 0.98 2.97 3.8787(10) 154.7 1_455
O1 H1 O3 0.84 1.81 2.6466(7) 177.2 1_545
C1 H1A O2 1.00 2.55 3.2590(9) 127.5 1_565
C2 H2 O2 1.00 2.40 3.1742(9) 133.7 2_655
C3 H3B O5 0.99 2.33 3.2975(11) 166.8 1_545
C7 H7A O3 0.98 2.43 2.9713(10) 114.4 .
C8 H8C O3 0.98 2.58 3.1081(10) 113.8 .
C9 H9B S1 0.98 2.97 3.8787(10) 154.7 1_455
O1 H1 O3 0.84 1.81 2.6466(7) 177.2 1_545
C1 H1A O2 1.00 2.55 3.2590(9) 127.5 1_565
C2 H2 O2 1.00 2.40 3.1742(9) 133.7 2_655
C3 H3B O5 0.99 2.33 3.2975(11) 166.8 1_545
C7 H7A O3 0.98 2.43 2.9713(10) 114.4 .
C8 H8C O3 0.98 2.58 3.1081(10) 113.8 .
C9 H9B S1 0.98 2.97 3.8787(10) 154.7 1_455
O1 H1 O3 0.84 1.81 2.6466(7) 177.2 1_545
C1 H1A O2 1.00 2.55 3.2590(9) 127.5 1_565
C2 H2 O2 1.00 2.40 3.1742(9) 133.7 2_655
C3 H3B O5 0.99 2.33 3.2975(11) 166.8 1_545
C7 H7A O3 0.98 2.43 2.9713(10) 114.4 .
C8 H8C O3 0.98 2.58 3.1081(10) 113.8 .
C9 H9B S1 0.98 2.97 3.8787(10) 154.7 1_455
O1 H1 O3 0.84 1.81 2.6466(7) 177.2 1_545
C1 H1A O2 1.00 2.55 3.2590(9) 127.5 1_565
C2 H2 O2 1.00 2.40 3.1742(9) 133.7 2_655
C3 H3B O5 0.99 2.33 3.2975(11) 166.8 1_545
C7 H7A O3 0.98 2.43 2.9713(10) 114.4 .
C8 H8C O3 0.98 2.58 3.1081(10) 113.8 .
C9 H9B S1 0.98 2.97 3.8787(10) 154.7 1_455

loop_
_geom_torsion_atom_site_label_1
_geom_torsion_atom_site_label_2
_geom_torsion_atom_site_label_3
_geom_torsion_atom_site_label_4
_geom_torsion
C5 N1 C1 C10 96.38(7)
C2 N1 C1 C10 -103.90(7)
C5 N1 C1 S1 -141.01(5)
C2 N1 C1 S1 18.71(6)
C3 S1 C1 N1 -33.44(5)
C3 S1 C1 C10 90.35(5)
C5 N1 C2 C4 -69.12(7)
C1 N1 C2 C4 131.47(6)
C5 N1 C2 C3 169.51(6)
C1 N1 C2 C3 10.10(7)
N1 C2 C3 S1 -34.48(6)
C4 C2 C3 S1 -158.22(5)
C1 S1 C3 C2 39.96(5)
N1 C2 C4 O2 171.54(7)
C3 C2 C4 O2 -69.32(9)
N1 C2 C4 O1 -10.72(8)
C3 C2 C4 O1 108.43(7)
C6 O4 C5 O3 -5.16(10)
C6 O4 C5 N1 173.85(6)
C2 N1 C5 O3 -179.12(6)
C1 N1 C5 O3 -20.08(9)
C2 N1 C5 O4 1.85(8)
C1 N1 C5 O4 160.89(6)
C5 O4 C6 C8 -64.96(9)
C5 O4 C6 C9 177.51(8)
C5 O4 C6 C7 60.16(9)
N1 C1 C10 C15 5.53(9)
S1 C1 C10 C15 -112.07(7)
N1 C1 C10 C11 -175.64(6)
S1 C1 C10 C11 66.76(8)
C15 C10 C11 C12 1.73(11)
C1 C10 C11 C12 -177.15(7)
C15 C10 C11 N2 -178.39(7)
C1 C10 C11 N2 2.74(11)
O6 N2 C11 C12 9.67(13)
O5 N2 C11 C12 -172.68(10)
O6 N2 C11 C10 -170.22(10)
O5 N2 C11 C10 7.43(13)
C10 C11 C12 C13 -1.24(13)
N2 C11 C12 C13 178.87(9)
C11 C12 C13 C14 -0.24(15)
C12 C13 C14 C15 1.14(17)
C13 C14 C15 C10 -0.61(16)
C11 C10 C15 C14 -0.79(12)
C1 C10 C15 C14 178.14(8)
